data_2221203
loop_
_publ_author_name
'Mohammadnezhad Sh., Gholamhossein'
'Amini, Mostafa M.'
'Ng, Seik Weng'

_publ_section_title
Bis(\m-2-methylquinolin-8-olato)-\k^3^<i>N</i>,<i>O</i>:<i>O</i>;\k^3^<i>O</i>:<i>N</i>,<i>O</i>-bis[(acetato-\k^2^<i>O</i>,<i>O</i>')lead(II)]
_journal_coeditor_code TK2364
_journal_issue 3
_journal_name_full 'Acta Crystallographica Section E'
_journal_page_first m260
_journal_paper_doi 10.1107/S1600536809003560
_journal_volume 65
_journal_year 2009
_chemical_formula_iupac '[Pb2 (C10 H8 N O)2 (C2 H3 O2)2]'
_chemical_formula_moiety 'C24 H22 N2 O6 Pb2'
_chemical_formula_sum 'C24 H22 N2 O6 Pb2'
_chemical_formula_weight 848.82
_chemical_name_systematic
;
Bis(\m-2-methylquinolin-8-olato)-
\k^3^<i>N</i>,<i>O</i>:<i>O</i>;\k^3^<i>O</i>:<i>N</i>,<i>O</i>-
bis[(acetato-\k^2^<i>O</i>,<i>O</i>')lead(II)]
;
_space_group_IT_number 61
_symmetry_cell_setting orthorhombic
_symmetry_space_group_name_Hall '-P 2ac 2ab'
_symmetry_space_group_name_H-M 'P b c a'
_atom_sites_solution_hydrogens geom
_atom_sites_solution_primary direct
_atom_sites_solution_secondary difmap
_audit_creation_method SHELXL-97
_cell_angle_alpha 90
_cell_angle_beta 90
_cell_angle_gamma 90
_cell_formula_units_Z 8
_cell_length_a 13.7421(2)
_cell_length_b 18.0682(3)
_cell_length_c 18.6113(4)
_cell_measurement_reflns_used 6225
_cell_measurement_temperature 100(2)
_cell_measurement_theta_max 28.3
_cell_measurement_theta_min 2.2
_cell_volume 4621.09(14)
_computing_cell_refinement 'SAINT (Bruker, 2008)'
_computing_data_collection 'APEX2 (Bruker, 2008)'
_computing_data_reduction 'SAINT (Bruker, 2008)'
_computing_molecular_graphics 'X-SEED (Barbour, 2001)'
_computing_publication_material 'publCIF (Westrip, 2009)'
_computing_structure_refinement 'SHELXL97 (Sheldrick, 2008)'
_computing_structure_solution 'SHELXS97 (Sheldrick, 2008)'
_diffrn_ambient_temperature 100(2)
_diffrn_measured_fraction_theta_full 1.000
_diffrn_measured_fraction_theta_max 1.000
_diffrn_measurement_device_type 'Bruker SMART APEX'
_diffrn_measurement_method \w
_diffrn_radiation_monochromator graphite
_diffrn_radiation_source 'fine-focus sealed tube'
_diffrn_radiation_type MoK\a
_diffrn_radiation_wavelength 0.71073
_diffrn_reflns_av_R_equivalents 0.090
_diffrn_reflns_av_sigmaI/netI 0.048
_diffrn_reflns_limit_h_max 16
_diffrn_reflns_limit_h_min -16
_diffrn_reflns_limit_k_max 21
_diffrn_reflns_limit_k_min -21
_diffrn_reflns_limit_l_max 21
_diffrn_reflns_limit_l_min -22
_diffrn_reflns_number 33016
_diffrn_reflns_theta_full 25.0
_diffrn_reflns_theta_max 25.0
_diffrn_reflns_theta_min 2.2
_diffrn_standards_decay_% 0
_diffrn_standards_interval_count 0
_diffrn_standards_interval_time 0
_diffrn_standards_number 0
_exptl_absorpt_coefficient_mu 14.598
_exptl_absorpt_correction_T_max 0.388
_exptl_absorpt_correction_T_min 0.158
_exptl_absorpt_correction_type multi-scan
_exptl_absorpt_process_details '(SADABS; Sheldrick, 1996)'
_exptl_crystal_colour Yellow
_exptl_crystal_density_diffrn 2.440
_exptl_crystal_density_method 'not measured'
_exptl_crystal_description Block
_exptl_crystal_F_000 3136
_exptl_crystal_size_max 0.20
_exptl_crystal_size_mid 0.10
_exptl_crystal_size_min 0.08
_refine_diff_density_max 4.37
_refine_diff_density_min -2.70
_refine_ls_extinction_method none
_refine_ls_goodness_of_fit_ref 1.45
_refine_ls_hydrogen_treatment constr
_refine_ls_matrix_type full
_refine_ls_number_parameters 264
_refine_ls_number_reflns 4063
_refine_ls_number_restraints 192
_refine_ls_restrained_S_all 1.42
_refine_ls_R_factor_all 0.070
_refine_ls_R_factor_gt 0.046
_refine_ls_shift/su_max 0.001
_refine_ls_shift/su_mean 0.001
_refine_ls_structure_factor_coef Fsqd
_refine_ls_weighting_details 'calc w=1/[\s^2^(Fo^2^)+(0.0388P)^2^+10P] where P=(Fo^2^+2Fc^2^)/3'
_refine_ls_weighting_scheme calc
_refine_ls_wR_factor_gt 0.104
_refine_ls_wR_factor_ref 0.115
_reflns_number_gt 3133
_reflns_number_total 4063
_reflns_threshold_expression I>2\s(I)
_cod_data_source_file tk2364.cif
_cod_data_source_block I
_cod_depositor_comments
;
 Removing the "\" symbol from the _chemical_name_systematic
 data item value.

 Antanas Vaitkus,
 2017-03-29

The following automatic conversions were performed:
'_symmetry_cell_setting' value 'Orthorhombic' changed to 'orthorhombic'
according to '/home/saulius/struct/CIF-dictionaries/cif_core.dic'
dictionary named 'cif_core.dic' version 2.4.1 from
2010-06-29.

'_exptl_absorpt_correction_type' value 'Multi-scan' changed
to 'multi-scan' according to
'/home/saulius/struct/CIF-dictionaries/cif_core.dic' dictionary named
'cif_core.dic' version 2.4.1 from 2010-06-29.

Automatic conversion script
Id: cif_fix_enum 1527 2010-12-29 10:47:43Z saulius 

The following automatic conversions were performed:

'_symmetry_cell_setting' value 'Orthorhombic' changed to
'orthorhombic' according to
/home/saulius/struct/CIF-dictionaries/cif_core.dic dictionary named
'cif_core.dic' version 2.4.1 from
2010-06-29.

'_exptl_absorpt_correction_type' value 'Multi-scan'
changed to 'multi-scan' according to
/home/saulius/struct/CIF-dictionaries/cif_core.dic dictionary named
'cif_core.dic' version 2.4.1 from 2010-06-29.

Automatic conversion script
Id: cif_fix_values 1715 2011-07-08 13:25:40Z adriana 
;
_cod_original_cell_volume 4621.10(10)
_cod_database_code 2221203
_cod_database_fobs_code 2221203

loop_
_symmetry_equiv_pos_as_xyz
'x, y, z'
'-x+1/2, -y, z+1/2'
'-x, y+1/2, -z+1/2'
'x+1/2, -y+1/2, -z'
'-x, -y, -z'
'x-1/2, y, -z-1/2'
'x, -y-1/2, z-1/2'
'-x-1/2, y-1/2, z'

loop_
_atom_site_type_symbol
_atom_site_label
_atom_site_fract_x
_atom_site_fract_y
_atom_site_fract_z
_atom_site_U_iso_or_equiv
_atom_site_adp_type
_atom_site_calc_flag
_atom_site_refinement_flags
_atom_site_occupancy
_atom_site_disorder_assembly
_atom_site_disorder_group
Pb Pb1 0.28159(3) 0.37522(2) 0.52835(2) 0.01649(15) Uani d . 1 . .
Pb Pb2 0.56385(3) 0.38486(2) 0.48211(2) 0.01580(14) Uani d . 1 . .
O O1 0.3933(6) 0.4289(4) 0.4554(4) 0.0190(18) Uani d U 1 . .
O O2 0.4542(5) 0.3401(4) 0.5634(4) 0.0193(17) Uani d U 1 . .
O O3 0.3217(6) 0.4747(4) 0.6014(5) 0.029(2) Uani d U 1 . .
O O4 0.1631(6) 0.4725(4) 0.5938(5) 0.027(2) Uani d U 1 . .
O O5 0.5071(6) 0.2851(4) 0.4186(4) 0.027(2) Uani d U 1 . .
O O6 0.6648(6) 0.2738(4) 0.3994(5) 0.030(2) Uani d U 1 . .
C C1 0.3673(3) 0.4758(3) 0.4007(3) 0.017(2) Uani d GU 1 . .
C C2 0.4354(3) 0.5134(3) 0.3593(3) 0.021(3) Uani d GU 1 . .
H H2 0.5029 0.5076 0.3689 0.026 Uiso calc R 1 . .
C C3 0.4048(3) 0.5595(3) 0.3040(3) 0.020(3) Uani d GU 1 . .
H H3 0.4514 0.5852 0.2757 0.024 Uiso calc R 1 . .
C C4 0.3061(4) 0.5680(3) 0.2900(3) 0.019(3) Uani d GU 1 . .
H H4 0.2852 0.5996 0.2522 0.023 Uiso calc R 1 . .
C C5 0.2380(3) 0.53044(19) 0.3314(2) 0.021(3) Uani d GU 1 . .
C C6 0.2686(3) 0.48434(18) 0.3868(2) 0.015(2) Uani d GU 1 . .
N N1 0.2004(3) 0.4467(2) 0.4282(2) 0.016(2) Uani d GU 1 . .
C C9 0.1017(3) 0.4552(3) 0.4142(3) 0.017(2) Uani d GU 1 . .
C C8 0.0711(3) 0.5013(3) 0.3589(3) 0.022(3) Uani d GU 1 . .
H H8 0.0036 0.5072 0.3494 0.026 Uiso calc R 1 . .
C C7 0.1392(3) 0.5389(3) 0.3175(3) 0.019(3) Uani d GU 1 . .
H H7 0.1183 0.5705 0.2797 0.023 Uiso calc R 1 . .
C C10 0.0363(9) 0.4109(6) 0.4591(7) 0.025(3) Uani d U 1 . .
H H10A 0.0535 0.3585 0.4547 0.038 Uiso calc R 1 . .
H H10B -0.0310 0.4183 0.4432 0.038 Uiso calc R 1 . .
H H10C 0.0427 0.4264 0.5093 0.038 Uiso calc R 1 . .
C C11 0.4812(3) 0.2885(3) 0.6133(3) 0.017(2) Uani d GU 1 . .
C C12 0.4148(3) 0.2545(3) 0.6589(3) 0.024(3) Uani d GU 1 . .
H H12 0.3475 0.2659 0.6554 0.028 Uiso calc R 1 . .
C C13 0.4469(3) 0.2036(3) 0.7097(3) 0.018(3) Uani d GU 1 . .
H H13 0.4016 0.1803 0.7409 0.022 Uiso calc R 1 . .
C C14 0.5454(4) 0.1868(3) 0.7148(3) 0.022(3) Uani d GU 1 . .
H H14 0.5673 0.1521 0.7496 0.026 Uiso calc R 1 . .
C C15 0.6118(3) 0.22089(19) 0.6692(2) 0.018(3) Uani d GU 1 . .
C C16 0.5797(3) 0.27173(19) 0.6184(2) 0.013(2) Uani d GU 1 . .
N N2 0.6460(3) 0.3058(2) 0.5728(2) 0.015(2) Uani d GU 1 . .
C C19 0.7445(3) 0.2890(3) 0.5779(3) 0.017(3) Uani d GU 1 . .
C C18 0.7766(3) 0.2382(3) 0.6287(3) 0.021(3) Uani d GU 1 . .
H H18 0.8439 0.2267 0.6322 0.026 Uiso calc R 1 . .
C C17 0.7102(3) 0.2041(3) 0.6743(3) 0.017(2) Uani d GU 1 . .
H H17 0.7322 0.1694 0.7090 0.021 Uiso calc R 1 . .
C C20 0.8077(9) 0.3291(6) 0.5282(7) 0.024(3) Uani d U 1 . .
H H20A 0.8022 0.3824 0.5372 0.036 Uiso calc R 1 . .
H H20B 0.7880 0.3184 0.4787 0.036 Uiso calc R 1 . .
H H20C 0.8752 0.3134 0.5355 0.036 Uiso calc R 1 . .
C C21 0.2377(9) 0.5005(6) 0.6175(6) 0.019(3) Uani d U 1 . .
C C22 0.2349(10) 0.5681(6) 0.6657(7) 0.031(3) Uani d U 1 . .
H H22A 0.2560 0.6116 0.6385 0.047 Uiso calc R 1 . .
H H22B 0.2785 0.5605 0.7067 0.047 Uiso calc R 1 . .
H H22C 0.1683 0.5757 0.6831 0.047 Uiso calc R 1 . .
C C23 0.5803(8) 0.2518(6) 0.3911(6) 0.017(3) Uani d U 1 . .
C C24 0.5582(9) 0.1846(6) 0.3472(6) 0.023(3) Uani d U 1 . .
H H24A 0.5722 0.1948 0.2965 0.035 Uiso calc R 1 . .
H H24B 0.4894 0.1717 0.3526 0.035 Uiso calc R 1 . .
H H24C 0.5987 0.1432 0.3637 0.035 Uiso calc R 1 . .

loop_
_atom_site_aniso_label
_atom_site_aniso_U_11
_atom_site_aniso_U_22
_atom_site_aniso_U_33
_atom_site_aniso_U_12
_atom_site_aniso_U_13
_atom_site_aniso_U_23
Pb1 0.0121(3) 0.0160(2) 0.0214(3) -0.00051(15) 0.00086(17) 0.00142(16)
Pb2 0.0108(2) 0.0164(2) 0.0201(3) 0.00012(15) 0.00039(17) 0.00064(17)
O1 0.011(4) 0.024(4) 0.023(4) 0.004(3) 0.002(3) 0.008(3)
O2 0.013(4) 0.021(4) 0.023(4) 0.003(3) 0.002(3) 0.004(3)
O3 0.013(5) 0.027(4) 0.047(5) -0.002(3) 0.000(4) -0.013(4)
O4 0.018(5) 0.031(4) 0.033(5) 0.003(3) -0.001(4) -0.008(3)
O5 0.018(4) 0.027(4) 0.034(5) -0.005(3) -0.001(4) -0.012(3)
O6 0.020(5) 0.034(4) 0.036(5) 0.001(4) 0.000(4) -0.004(4)
C1 0.013(6) 0.018(5) 0.019(6) -0.004(4) 0.004(4) -0.001(4)
C2 0.018(6) 0.018(5) 0.028(6) -0.003(4) 0.001(5) 0.002(4)
C3 0.018(6) 0.022(5) 0.020(6) -0.005(4) 0.002(5) -0.001(4)
C4 0.020(6) 0.018(5) 0.020(6) -0.002(4) -0.006(5) -0.001(4)
C5 0.022(6) 0.014(5) 0.025(6) 0.003(4) 0.000(5) -0.002(4)
C6 0.006(5) 0.018(5) 0.020(6) 0.003(4) 0.005(4) -0.002(4)
N1 0.018(5) 0.012(4) 0.018(5) 0.010(3) -0.003(4) 0.002(3)
C9 0.011(5) 0.017(5) 0.024(6) 0.001(4) 0.001(4) -0.007(4)
C8 0.014(6) 0.024(5) 0.027(6) 0.003(4) -0.005(5) 0.001(4)
C7 0.016(6) 0.018(5) 0.023(6) -0.001(4) -0.004(5) 0.004(4)
C10 0.020(6) 0.027(5) 0.029(6) -0.002(5) 0.000(5) -0.002(5)
C11 0.014(6) 0.024(5) 0.014(5) 0.003(4) 0.001(4) 0.000(4)
C12 0.020(6) 0.027(5) 0.025(6) -0.001(4) 0.002(5) -0.002(5)
C13 0.016(6) 0.019(5) 0.020(6) -0.007(4) 0.003(5) 0.000(4)
C14 0.026(6) 0.023(5) 0.016(6) -0.004(5) 0.002(5) 0.001(4)
C15 0.020(6) 0.014(5) 0.021(6) 0.002(4) -0.001(5) -0.005(4)
C16 0.012(6) 0.016(5) 0.012(5) -0.003(4) -0.001(4) -0.005(4)
N2 0.020(5) 0.013(4) 0.013(5) 0.005(4) -0.001(4) 0.001(3)
C19 0.013(6) 0.019(5) 0.018(6) -0.001(4) 0.002(4) 0.000(4)
C18 0.016(6) 0.025(5) 0.023(6) 0.005(4) -0.002(5) 0.000(4)
C17 0.017(6) 0.016(5) 0.019(6) 0.003(4) -0.002(5) 0.004(4)
C20 0.020(6) 0.021(5) 0.031(6) 0.002(4) -0.003(5) -0.001(4)
C21 0.017(6) 0.017(5) 0.022(6) -0.002(4) -0.001(5) 0.006(4)
C22 0.036(7) 0.022(5) 0.036(7) -0.002(5) 0.005(6) -0.003(5)
C23 0.015(6) 0.018(5) 0.019(5) -0.003(4) 0.000(5) 0.003(4)
C24 0.023(6) 0.023(5) 0.023(6) -0.001(5) -0.001(5) 0.000(4)

loop_
_atom_type_symbol
_atom_type_description
_atom_type_scat_dispersion_real
_atom_type_scat_dispersion_imag
_atom_type_scat_source
C C 0.0033 0.0016 'International Tables Vol C Tables 4.2.6.8 and 6.1.1.4'
H H 0.0000 0.0000 'International Tables Vol C Tables 4.2.6.8 and 6.1.1.4'
N N 0.0061 0.0033 'International Tables Vol C Tables 4.2.6.8 and 6.1.1.4'
O O 0.0106 0.0060 'International Tables Vol C Tables 4.2.6.8 and 6.1.1.4'
Pb Pb -3.3944 10.1111 'International Tables Vol C Tables 4.2.6.8 and 6.1.1.4'

loop_
_geom_angle_atom_site_label_1
_geom_angle_atom_site_label_2
_geom_angle_atom_site_label_3
_geom_angle_site_symmetry_1
_geom_angle_site_symmetry_3
_geom_angle
_geom_angle_publ_flag
O1 Pb1 O3 . . 81.9(3) ?
O1 Pb1 N1 . . 68.8(2) ?
O3 Pb1 N1 . . 98.1(2) ?
O1 Pb1 O2 . . 68.2(2) ?
O3 Pb1 O2 . . 79.7(3) ?
N1 Pb1 O2 . . 136.80(19) ?
O1 Pb1 O4 . . 113.7(2) ?
O3 Pb1 O4 . . 51.1(3) ?
N1 Pb1 O4 . . 74.5(2) ?
O2 Pb1 O4 . . 127.8(2) ?
O2 Pb2 O5 . . 80.7(3) ?
O2 Pb2 N2 . . 69.3(2) ?
O5 Pb2 N2 . . 93.0(2) ?
O2 Pb2 O1 . . 68.3(2) ?
O5 Pb2 O1 . . 80.3(3) ?
N2 Pb2 O1 . . 137.5(2) ?
O2 Pb2 O4 . . 43.12(19) ?
O5 Pb2 O4 . . 94.2(2) ?
N2 Pb2 O4 . . 109.19(13) ?
O1 Pb2 O4 . . 31.4(2) ?
C1 O1 Pb1 . . 122.2(5) ?
C1 O1 Pb2 . . 125.6(5) ?
Pb1 O1 Pb2 . . 112.1(3) ?
C11 O2 Pb2 . . 120.9(5) ?
C11 O2 Pb1 . . 126.7(5) ?
Pb2 O2 Pb1 . . 111.0(3) ?
C21 O3 Pb1 . . 101.8(7) ?
C21 O4 Pb1 . . 85.8(7) ?
C21 O4 Pb2 . . 58.3(7) ?
C23 O5 Pb2 . . 108.0(7) ?
O1 C1 C2 . . 122.5(4) ?
O1 C1 C6 . . 117.5(4) ?
C2 C1 C6 . . 120.0 ?
C3 C2 C1 . . 120.0 ?
C3 C2 H2 . . 120.0 ?
C1 C2 H2 . . 120.0 ?
C2 C3 C4 . . 120.0 ?
C2 C3 H3 . . 120.0 ?
C4 C3 H3 . . 120.0 ?
C5 C4 C3 . . 120.0 ?
C5 C4 H4 . . 120.0 ?
C3 C4 H4 . . 120.0 ?
C6 C5 C4 . . 120.0 ?
C6 C5 C7 . . 120.0 ?
C4 C5 C7 . . 120.0 ?
N1 C6 C5 . . 120.0 ?
N1 C6 C1 . . 120.0 ?
C5 C6 C1 . . 120.0 ?
C6 N1 C9 . . 120.0 ?
C6 N1 Pb1 . . 111.19(17) ?
C9 N1 Pb1 . . 128.68(17) ?
C8 C9 N1 . . 120.0 ?
C8 C9 C10 . . 124.4(6) ?
N1 C9 C10 . . 115.6(6) ?
C9 C8 C7 . . 120.0 ?
C9 C8 H8 . . 120.0 ?
C7 C8 H8 . . 120.0 ?
C8 C7 C5 . . 120.0 ?
C8 C7 H7 . . 120.0 ?
C5 C7 H7 . . 120.0 ?
C9 C10 H10A . . 109.5 ?
C9 C10 H10B . . 109.5 ?
H10A C10 H10B . . 109.5 ?
C9 C10 H10C . . 109.5 ?
H10A C10 H10C . . 109.5 ?
H10B C10 H10C . . 109.5 ?
O2 C11 C12 . . 122.6(4) ?
O2 C11 C16 . . 117.4(4) ?
C12 C11 C16 . . 120.0 ?
C11 C12 C13 . . 120.0 ?
C11 C12 H12 . . 120.0 ?
C13 C12 H12 . . 120.0 ?
C14 C13 C12 . . 120.0 ?
C14 C13 H13 . . 120.0 ?
C12 C13 H13 . . 120.0 ?
C13 C14 C15 . . 120.0 ?
C13 C14 H14 . . 120.0 ?
C15 C14 H14 . . 120.0 ?
C14 C15 C16 . . 120.0 ?
C14 C15 C17 . . 120.0 ?
C16 C15 C17 . . 120.0 ?
N2 C16 C15 . . 120.0 ?
N2 C16 C11 . . 120.0 ?
C15 C16 C11 . . 120.0 ?
C16 N2 C19 . . 120.0 ?
C16 N2 Pb2 . . 111.83(17) ?
C19 N2 Pb2 . . 127.96(17) ?
N2 C19 C18 . . 120.0 ?
N2 C19 C20 . . 115.3(6) ?
C18 C19 C20 . . 124.7(6) ?
C17 C18 C19 . . 120.0 ?
C17 C18 H18 . . 120.0 ?
C19 C18 H18 . . 120.0 ?
C18 C17 C15 . . 120.0 ?
C18 C17 H17 . . 120.0 ?
C15 C17 H17 . . 120.0 ?
C19 C20 H20A . . 109.5 ?
C19 C20 H20B . . 109.5 ?
H20A C20 H20B . . 109.5 ?
C19 C20 H20C . . 109.5 ?
H20A C20 H20C . . 109.5 ?
H20B C20 H20C . . 109.5 ?
O4 C21 O3 . . 121.3(10) ?
O4 C21 C22 . . 121.6(11) ?
O3 C21 C22 . . 117.1(11) ?
C21 C22 H22A . . 109.5 ?
C21 C22 H22B . . 109.5 ?
H22A C22 H22B . . 109.5 ?
C21 C22 H22C . . 109.5 ?
H22A C22 H22C . . 109.5 ?
H22B C22 H22C . . 109.5 ?
O6 C23 O5 . . 122.4(10) ?
O6 C23 C24 . . 121.3(11) ?
O5 C23 C24 . . 116.2(10) ?
C23 C24 H24A . . 109.5 ?
C23 C24 H24B . . 109.5 ?
H24A C24 H24B . . 109.5 ?
C23 C24 H24C . . 109.5 ?
H24A C24 H24C . . 109.5 ?
H24B C24 H24C . . 109.5 ?

loop_
_geom_bond_atom_site_label_1
_geom_bond_atom_site_label_2
_geom_bond_site_symmetry_2
_geom_bond_distance
_geom_bond_publ_flag
Pb1 O1 . 2.267(8) ?
Pb1 O3 . 2.321(8) ?
Pb1 N1 . 2.527(4) ?
Pb1 O2 . 2.541(7) ?
Pb1 O4 . 2.688(8) ?
Pb2 O2 . 2.283(7) ?
Pb2 O5 . 2.292(7) ?
Pb2 N2 . 2.482(4) ?
Pb2 O1 . 2.525(7) ?
Pb2 O4 . 6.095(8) ?
O1 C1 . 1.372(8) ?
O2 C11 . 1.366(8) ?
O3 C21 . 1.280(14) ?
O4 C21 . 1.226(14) ?
O5 C23 . 1.279(13) ?
O6 C23 . 1.237(13) ?
C1 C2 . 1.3900 ?
C1 C6 . 1.3900 ?
C2 C3 . 1.3900 ?
C2 H2 . 0.9500 ?
C3 C4 . 1.3900 ?
C3 H3 . 0.9500 ?
C4 C5 . 1.3900 ?
C4 H4 . 0.9500 ?
C5 C6 . 1.3900 ?
C5 C7 . 1.3900 ?
C6 N1 . 1.3900 ?
N1 C9 . 1.3900 ?
C9 C8 . 1.3900 ?
C9 C10 . 1.465(12) ?
C8 C7 . 1.3900 ?
C8 H8 . 0.9500 ?
C7 H7 . 0.9500 ?
C10 H10A . 0.9800 ?
C10 H10B . 0.9800 ?
C10 H10C . 0.9800 ?
C11 C12 . 1.3900 ?
C11 C16 . 1.3900 ?
C12 C13 . 1.3900 ?
C12 H12 . 0.9500 ?
C13 C14 . 1.3900 ?
C13 H13 . 0.9500 ?
C14 C15 . 1.3900 ?
C14 H14 . 0.9500 ?
C15 C16 . 1.3900 ?
C15 C17 . 1.3900 ?
C16 N2 . 1.3900 ?
N2 C19 . 1.3900 ?
C19 C18 . 1.3900 ?
C19 C20 . 1.460(12) ?
C18 C17 . 1.3900 ?
C18 H18 . 0.9500 ?
C17 H17 . 0.9500 ?
C20 H20A . 0.9800 ?
C20 H20B . 0.9800 ?
C20 H20C . 0.9800 ?
C21 C22 . 1.515(16) ?
C22 H22A . 0.9800 ?
C22 H22B . 0.9800 ?
C22 H22C . 0.9800 ?
C23 C24 . 1.494(15) ?
C24 H24A . 0.9800 ?
C24 H24B . 0.9800 ?
C24 H24C . 0.9800 ?

loop_
_geom_torsion_atom_site_label_1
_geom_torsion_atom_site_label_2
_geom_torsion_atom_site_label_3
_geom_torsion_atom_site_label_4
_geom_torsion_site_symmetry_1
_geom_torsion_site_symmetry_2
_geom_torsion_site_symmetry_3
_geom_torsion_site_symmetry_4
_geom_torsion
_geom_torsion_publ_flag
O3 Pb1 O1 C1 . . . . -96.4(6) ?
N1 Pb1 O1 C1 . . . . 5.6(5) ?
O2 Pb1 O1 C1 . . . . -178.6(7) ?
O4 Pb1 O1 C1 . . . . -55.5(7) ?
O3 Pb1 O1 Pb2 . . . . 87.6(3) ?
N1 Pb1 O1 Pb2 . . . . -170.4(4) ?
O2 Pb1 O1 Pb2 . . . . 5.5(3) ?
O4 Pb1 O1 Pb2 . . . . 128.5(3) ?
O2 Pb2 O1 C1 . . . . 178.1(7) ?
O5 Pb2 O1 C1 . . . . -98.1(6) ?
N2 Pb2 O1 C1 . . . . 178.1(5) ?
O4 Pb2 O1 C1 . . . . 146.9(8) ?
O2 Pb2 O1 Pb1 . . . . -6.1(3) ?
O5 Pb2 O1 Pb1 . . . . 77.7(3) ?
N2 Pb2 O1 Pb1 . . . . -6.1(5) ?
O4 Pb2 O1 Pb1 . . . . -37.3(2) ?
O5 Pb2 O2 C11 . . . . 89.3(6) ?
N2 Pb2 O2 C11 . . . . -7.5(5) ?
O1 Pb2 O2 C11 . . . . 172.5(6) ?
O4 Pb2 O2 C11 . . . . -164.3(7) ?
O5 Pb2 O2 Pb1 . . . . -77.7(3) ?
N2 Pb2 O2 Pb1 . . . . -174.6(3) ?
O1 Pb2 O2 Pb1 . . . . 5.4(2) ?
O4 Pb2 O2 Pb1 . . . . 28.68(16) ?
O1 Pb1 O2 C11 . . . . -172.1(7) ?
O3 Pb1 O2 C11 . . . . 102.6(6) ?
N1 Pb1 O2 C11 . . . . -166.5(5) ?
O4 Pb1 O2 C11 . . . . 84.2(6) ?
O1 Pb1 O2 Pb2 . . . . -6.0(3) ?
O3 Pb1 O2 Pb2 . . . . -91.3(3) ?
N1 Pb1 O2 Pb2 . . . . -0.4(5) ?
O4 Pb1 O2 Pb2 . . . . -109.7(3) ?
O1 Pb1 O3 C21 . . . . 130.1(7) ?
N1 Pb1 O3 C21 . . . . 63.0(7) ?
O2 Pb1 O3 C21 . . . . -160.8(7) ?
O4 Pb1 O3 C21 . . . . 0.5(6) ?
O1 Pb1 O4 C21 . . . . -57.0(7) ?
O3 Pb1 O4 C21 . . . . -0.5(7) ?
N1 Pb1 O4 C21 . . . . -114.9(7) ?
O2 Pb1 O4 C21 . . . . 23.0(8) ?
O1 Pb1 O4 Pb2 . . . . -37.8(2) ?
O3 Pb1 O4 Pb2 . . . . 18.6(4) ?
N1 Pb1 O4 Pb2 . . . . -95.7(2) ?
O2 Pb1 O4 Pb2 . . . . 42.2(2) ?
O2 Pb2 O4 C21 . . . . 97.5(8) ?
O5 Pb2 O4 C21 . . . . 169.2(8) ?
N2 Pb2 O4 C21 . . . . 74.5(8) ?
O1 Pb2 O4 C21 . . . . -127.3(8) ?
O2 Pb2 O4 Pb1 . . . . -59.9(3) ?
O5 Pb2 O4 Pb1 . . . . 11.8(3) ?
N2 Pb2 O4 Pb1 . . . . -82.9(3) ?
O1 Pb2 O4 Pb1 . . . . 75.4(4) ?
O2 Pb2 O5 C23 . . . . -135.3(7) ?
N2 Pb2 O5 C23 . . . . -66.8(7) ?
O1 Pb2 O5 C23 . . . . 155.4(7) ?
O4 Pb2 O5 C23 . . . . -176.4(7) ?
Pb1 O1 C1 C2 . . . . 174.9(3) ?
Pb2 O1 C1 C2 . . . . -9.7(7) ?
Pb1 O1 C1 C6 . . . . -5.9(7) ?
Pb2 O1 C1 C6 . . . . 169.5(3) ?
O1 C1 C2 C3 . . . . 179.2(6) ?
C6 C1 C2 C3 . . . . 0.0 ?
C1 C2 C3 C4 . . . . 0.0 ?
C2 C3 C4 C5 . . . . 0.0 ?
C3 C4 C5 C6 . . . . 0.0 ?
C3 C4 C5 C7 . . . . 180.0 ?
C4 C5 C6 N1 . . . . 180.0 ?
C7 C5 C6 N1 . . . . 0.0 ?
C4 C5 C6 C1 . . . . 0.0 ?
C7 C5 C6 C1 . . . . 180.0 ?
O1 C1 C6 N1 . . . . 0.8(5) ?
C2 C1 C6 N1 . . . . 180.0 ?
O1 C1 C6 C5 . . . . -179.2(6) ?
C2 C1 C6 C5 . . . . 0.0 ?
C5 C6 N1 C9 . . . . 0.0 ?
C1 C6 N1 C9 . . . . 180.0 ?
C5 C6 N1 Pb1 . . . . -176.3(3) ?
C1 C6 N1 Pb1 . . . . 3.7(3) ?
O1 Pb1 N1 C6 . . . . -4.6(2) ?
O3 Pb1 N1 C6 . . . . 73.3(3) ?
O2 Pb1 N1 C6 . . . . -10.3(4) ?
O4 Pb1 N1 C6 . . . . 119.1(3) ?
O1 Pb1 N1 C9 . . . . 179.5(3) ?
O3 Pb1 N1 C9 . . . . -102.5(3) ?
O2 Pb1 N1 C9 . . . . 173.9(3) ?
O4 Pb1 N1 C9 . . . . -56.8(3) ?
C6 N1 C9 C8 . . . . 0.0 ?
Pb1 N1 C9 C8 . . . . 175.5(3) ?
C6 N1 C9 C10 . . . . 177.7(6) ?
Pb1 N1 C9 C10 . . . . -6.8(6) ?
N1 C9 C8 C7 . . . . 0.0 ?
C10 C9 C8 C7 . . . . -177.4(7) ?
C9 C8 C7 C5 . . . . 0.0 ?
C6 C5 C7 C8 . . . . 0.0 ?
C4 C5 C7 C8 . . . . 180.0 ?
Pb2 O2 C11 C12 . . . . -173.4(2) ?
Pb1 O2 C11 C12 . . . . -8.6(7) ?
Pb2 O2 C11 C16 . . . . 8.0(7) ?
Pb1 O2 C11 C16 . . . . 172.8(3) ?
O2 C11 C12 C13 . . . . -178.6(6) ?
C16 C11 C12 C13 . . . . 0.0 ?
C11 C12 C13 C14 . . . . 0.0 ?
C12 C13 C14 C15 . . . . 0.0 ?
C13 C14 C15 C16 . . . . 0.0 ?
C13 C14 C15 C17 . . . . 180.0 ?
C14 C15 C16 N2 . . . . 180.0 ?
C17 C15 C16 N2 . . . . 0.0 ?
C14 C15 C16 C11 . . . . 0.0 ?
C17 C15 C16 C11 . . . . 180.0 ?
O2 C11 C16 N2 . . . . -1.4(6) ?
C12 C11 C16 N2 . . . . 180.0 ?
O2 C11 C16 C15 . . . . 178.6(6) ?
C12 C11 C16 C15 . . . . 0.0 ?
C15 C16 N2 C19 . . . . 0.0 ?
C11 C16 N2 C19 . . . . 180.0 ?
C15 C16 N2 Pb2 . . . . 175.1(3) ?
C11 C16 N2 Pb2 . . . . -4.9(3) ?
O2 Pb2 N2 C16 . . . . 6.2(2) ?
O5 Pb2 N2 C16 . . . . -72.7(3) ?
O1 Pb2 N2 C16 . . . . 6.2(4) ?
O4 Pb2 N2 C16 . . . . 22.8(2) ?
O2 Pb2 N2 C19 . . . . -179.2(3) ?
O5 Pb2 N2 C19 . . . . 101.9(3) ?
O1 Pb2 N2 C19 . . . . -179.2(3) ?
O4 Pb2 N2 C19 . . . . -162.6(2) ?
C16 N2 C19 C18 . . . . 0.0 ?
Pb2 N2 C19 C18 . . . . -174.2(3) ?
C16 N2 C19 C20 . . . . -178.9(6) ?
Pb2 N2 C19 C20 . . . . 6.9(6) ?
N2 C19 C18 C17 . . . . 0.0 ?
C20 C19 C18 C17 . . . . 178.8(7) ?
C19 C18 C17 C15 . . . . 0.0 ?
C14 C15 C17 C18 . . . . 180.0 ?
C16 C15 C17 C18 . . . . 0.0 ?
Pb1 O4 C21 O3 . . . . 0.9(11) ?
Pb2 O4 C21 O3 . . . . -10.0(8) ?
Pb1 O4 C21 C22 . . . . 179.5(10) ?
Pb2 O4 C21 C22 . . . . 168.6(13) ?
Pb1 O3 C21 O4 . . . . -1.0(13) ?
Pb1 O3 C21 C22 . . . . -179.7(8) ?
Pb2 O5 C23 O6 . . . . -0.7(13) ?
Pb2 O5 C23 C24 . . . . 180.0(7) ?
